data_4317604
loop_
_publ_author_name
'Dmitry V. Fomitchev'
'Craig C. McLauchlan'
'R. H. Holm'

_publ_contact_author
;
        R.H. Holm
        Department of Chemistry and Chemical Biology
        Harvard University
        Cambridge, MA 02138
        USA
;
_publ_contact_author_email holm@chemistry.harvard.edu
_publ_contact_author_fax '+1 (617) 496-9289'
_publ_contact_author_phone '+1 (617) 495-0853'
_publ_section_title
;
 Heterometal Cubane-Type MFe3S4 Clusters (M = Mo, V) Trigonally
 Symmetrized with Hydrotris(pyrazolyl)borate(1-) and
 Tris(pyrazolyl)methanesulfonate(1-) Capping Ligands
;
_journal_name_full 'Inorganic Chemistry'
_journal_page_first 958
_journal_page_last 966
_journal_paper_doi 10.1021/ic011106d
_journal_volume 41
_journal_year 2002
_chemical_formula_moiety '(C16 H36 N)2 (C9 H10 B1 Cl3 Fe3 Mo1 S4) (C2 H3 N)'
_chemical_formula_sum 'C43 H85 B Cl3 Fe3 Mo N9 S4'
_chemical_formula_weight 1237.09
_chemical_name_systematic
;

  ?

;
_space_group_IT_number 14
_symmetry_cell_setting monoclinic
_symmetry_space_group_name_Hall '-P 2yn'
_symmetry_space_group_name_H-M 'P 1 21/n 1'
_atom_sites_solution_hydrogens geom
_atom_sites_solution_primary direct
_atom_sites_solution_secondary difmap
_audit_creation_method SHELXL-97
_cell_angle_alpha 90.00
_cell_angle_beta 113.477(2)
_cell_angle_gamma 90.00
_cell_formula_units_Z 4
_cell_length_a 13.7182(12)
_cell_length_b 29.809(3)
_cell_length_c 15.9875(15)
_cell_measurement_temperature 213(2)
_cell_volume 5996.5(10)
_computing_cell_refinement 'SMART, Version 5.618 (Bruker AXS, 2000)'
_computing_data_collection 'SMART, Version 5.618 (Bruker AXS, 2000)'
_computing_data_reduction 'SAINT+, Version 6.02 (Bruker AXS, 1999)'
_computing_molecular_graphics 'SHELXTL-97 (Bruker AXS, 1997)'
_computing_publication_material 'SHELXL-97 (Sheldrick, 1997)'
_computing_structure_refinement 'SHELXL-97 (Sheldrick, 1997)'
_computing_structure_solution 'SHELXS-97 (Sheldrick, 1990)'
_diffrn_ambient_temperature 213(2)
_diffrn_measured_fraction_theta_full 0.979
_diffrn_measured_fraction_theta_max 0.979
_diffrn_measurement_device_type 'Bruker SMART CCD area detector system'
_diffrn_measurement_method '\o, 0.3 deg/frame'
_diffrn_radiation_monochromator graphite
_diffrn_radiation_source 'fine-focus sealed tube'
_diffrn_radiation_type MoK\a
_diffrn_radiation_wavelength 0.71073
_diffrn_reflns_av_R_equivalents 0.0607
_diffrn_reflns_av_sigmaI/netI 0.0961
_diffrn_reflns_limit_h_max 18
_diffrn_reflns_limit_h_min -17
_diffrn_reflns_limit_k_max 39
_diffrn_reflns_limit_k_min -39
_diffrn_reflns_limit_l_max 9
_diffrn_reflns_limit_l_min -21
_diffrn_reflns_number 40639
_diffrn_reflns_theta_full 28.29
_diffrn_reflns_theta_max 28.29
_diffrn_reflns_theta_min 1.37
_diffrn_standards_decay_% '< 2'
_exptl_absorpt_coefficient_mu 1.225
_exptl_absorpt_correction_T_max 0.87
_exptl_absorpt_correction_T_min 1.0
_exptl_absorpt_correction_type empirical
_exptl_absorpt_process_details 'performed in SADABS'
_exptl_crystal_colour brown
_exptl_crystal_density_diffrn 1.370
_exptl_crystal_density_method 'not measured'
_exptl_crystal_description needle
_exptl_crystal_F_000 2584
_exptl_crystal_size_max .431
_exptl_crystal_size_mid .098
_exptl_crystal_size_min .031
_refine_diff_density_max 1.089
_refine_diff_density_min -0.825
_refine_diff_density_rms 0.096
_refine_ls_extinction_method none
_refine_ls_goodness_of_fit_ref 0.955
_refine_ls_hydrogen_treatment riding
_refine_ls_matrix_type full
_refine_ls_number_parameters 578
_refine_ls_number_reflns 14594
_refine_ls_number_restraints 0
_refine_ls_restrained_S_all 0.955
_refine_ls_R_factor_all 0.1300
_refine_ls_R_factor_gt 0.0575
_refine_ls_shift/su_max 0.100
_refine_ls_shift/su_mean 0.007
_refine_ls_structure_factor_coef Fsqd
_refine_ls_weighting_details 'calc w=1/[\s^2^(Fo^2^)+(0.0795P)^2^] where P=(Fo^2^+2Fc^2^)/3'
_refine_ls_weighting_scheme calc
_refine_ls_wR_factor_gt 0.1291
_refine_ls_wR_factor_ref 0.1595
_reflns_number_gt 7795
_reflns_number_total 14594
_reflns_threshold_expression >2sigma(I)
_cod_data_source_file ic011106d_5.cif
_cod_data_source_block '[Bu4N]2[5].MeCN'
_cod_original_cell_volume 5996.4(9)
_cod_database_code 4317604

loop_
_symmetry_equiv_pos_as_xyz
'x, y, z'
'-x+1/2, y+1/2, -z+1/2'
'-x, -y, -z'
'x-1/2, -y-1/2, z-1/2'

loop_
_atom_site_label
_atom_site_type_symbol
_atom_site_fract_x
_atom_site_fract_y
_atom_site_fract_z
_atom_site_U_iso_or_equiv
_atom_site_adp_type
_atom_site_occupancy
_atom_site_symmetry_multiplicity
_atom_site_calc_flag
_atom_site_refinement_flags
_atom_site_disorder_assembly
_atom_site_disorder_group
Mo1 Mo 0.07355(3) 0.055986(13) 0.79072(3) 0.03164(11) Uani 1 1 d . . .
Fe1 Fe 0.06275(6) 0.14575(3) 0.82812(6) 0.0505(2) Uani 1 1 d . . .
Fe2 Fe 0.24691(5) 0.11042(2) 0.83404(5) 0.03765(18) Uani 1 1 d . . .
Fe3 Fe 0.07453(6) 0.12010(2) 0.67049(5) 0.04070(19) Uani 1 1 d . . .
S1 S 0.16637(10) 0.09415(5) 0.92989(9) 0.0460(3) Uani 1 1 d . . .
S2 S 0.19037(9) 0.06198(4) 0.71504(8) 0.0356(3) Uani 1 1 d . . .
S3 S -0.06350(9) 0.10769(4) 0.71235(10) 0.0443(3) Uani 1 1 d . . .
S4 S 0.17156(11) 0.17676(4) 0.76392(10) 0.0528(4) Uani 1 1 d . . .
Cl1 Cl 0.00059(16) 0.20017(8) 0.8901(2) 0.1298(11) Uani 1 1 d . . .
Cl2 Cl 0.42633(9) 0.11020(5) 0.91332(10) 0.0525(4) Uani 1 1 d . . .
Cl3 Cl 0.01355(12) 0.13355(5) 0.51996(9) 0.0587(4) Uani 1 1 d . . .
N1 N -0.0323(3) 0.02721(14) 0.8524(3) 0.0378(9) Uani 1 1 d . . .
N2 N 0.1670(3) -0.00570(14) 0.8570(3) 0.0387(9) Uani 1 1 d . . .
N3 N -0.0169(3) 0.00623(13) 0.6836(3) 0.0361(9) Uani 1 1 d . . .
N4 N -0.0540(3) -0.01773(14) 0.8491(3) 0.0399(10) Uani 1 1 d . . .
N5 N 0.1188(3) -0.04589(13) 0.8532(3) 0.0380(9) Uani 1 1 d . . .
N6 N -0.0341(3) -0.03692(13) 0.7046(3) 0.0365(9) Uani 1 1 d . . .
C1 C -0.0819(3) 0.04571(19) 0.9004(3) 0.0426(12) Uani 1 1 d . . .
H1A H -0.0809 0.0765 0.9136 0.051 Uiso 1 1 calc R . .
C2 C -0.1352(4) 0.0134(2) 0.9284(3) 0.0522(15) Uani 1 1 d . . .
H2A H -0.1760 0.0177 0.9631 0.063 Uiso 1 1 calc R . .
C3 C -0.1156(4) -0.0261(2) 0.8949(3) 0.0457(13) Uani 1 1 d . . .
H3A H -0.1409 -0.0545 0.9026 0.055 Uiso 1 1 calc R . .
C4 C 0.2708(4) -0.01222(18) 0.9026(3) 0.0430(12) Uani 1 1 d . . .
H4A H 0.3231 0.0101 0.9144 0.052 Uiso 1 1 calc R . .
C5 C 0.2907(4) -0.05630(19) 0.9301(4) 0.0519(14) Uani 1 1 d . . .
H5A H 0.3570 -0.0695 0.9641 0.062 Uiso 1 1 calc R . .
C6 C 0.1924(4) -0.07701(19) 0.8971(3) 0.0500(14) Uani 1 1 d . . .
H6A H 0.1794 -0.1074 0.9041 0.060 Uiso 1 1 calc R . .
C7 C -0.0526(3) 0.00802(17) 0.5922(3) 0.0394(12) Uani 1 1 d . . .
H7A H -0.0512 0.0337 0.5586 0.047 Uiso 1 1 calc R . .
C8 C -0.0914(4) -0.03303(18) 0.5551(3) 0.0424(12) Uani 1 1 d . . .
H8A H -0.1211 -0.0405 0.4928 0.051 Uiso 1 1 calc R . .
C9 C -0.0783(4) -0.06079(17) 0.6262(4) 0.0440(12) Uani 1 1 d . . .
H9A H -0.0968 -0.0913 0.6218 0.053 Uiso 1 1 calc R . .
B1 B -0.0027(4) -0.0502(2) 0.8036(4) 0.0419(14) Uani 1 1 d . . .
H1B H -0.0252 -0.0814 0.8076 0.050 Uiso 1 1 calc R . .
N7 N 0.5647(4) 0.07689(18) 0.7256(3) 0.0604(13) Uani 1 1 d . . .
C10 C 0.5751(6) 0.0428(3) 0.8048(5) 0.087(2) Uani 1 1 d . . .
H10A H 0.6476 0.0308 0.8287 0.104 Uiso 1 1 calc R . .
H10B H 0.5677 0.0601 0.8541 0.104 Uiso 1 1 calc R . .
C11 C 0.5044(9) 0.0061(3) 0.7852(6) 0.118(3) Uani 1 1 d . . .
H11A H 0.5056 -0.0099 0.7321 0.142 Uiso 1 1 calc R . .
H11B H 0.4321 0.0175 0.7689 0.142 Uiso 1 1 calc R . .
C12 C 0.5293(9) -0.0255(3) 0.8609(6) 0.123(3) Uani 1 1 d . . .
H12A H 0.5919 -0.0136 0.9112 0.147 Uiso 1 1 calc R . .
H12B H 0.4703 -0.0240 0.8806 0.147 Uiso 1 1 calc R . .
C13 C 0.5474(14) -0.0673(4) 0.8542(8) 0.235(9) Uani 1 1 d . . .
H13A H 0.5629 -0.0819 0.9123 0.353 Uiso 1 1 calc R . .
H13B H 0.6077 -0.0705 0.8375 0.353 Uiso 1 1 calc R . .
H13C H 0.4853 -0.0810 0.8077 0.353 Uiso 1 1 calc R . .
C14 C 0.4530(5) 0.0954(3) 0.6908(5) 0.090(2) Uani 1 1 d . . .
H14A H 0.4040 0.0713 0.6582 0.108 Uiso 1 1 calc R . .
H14B H 0.4375 0.1033 0.7437 0.108 Uiso 1 1 calc R . .
C15 C 0.4293(6) 0.1346(3) 0.6305(6) 0.100(3) Uani 1 1 d . . .
H15A H 0.4507 0.1279 0.5802 0.121 Uiso 1 1 calc R . .
H15B H 0.4730 0.1597 0.6648 0.121 Uiso 1 1 calc R . .
C16 C 0.3157(7) 0.1492(3) 0.5910(7) 0.133(4) Uani 1 1 d . . .
H16A H 0.2732 0.1242 0.5549 0.159 Uiso 1 1 calc R . .
H16B H 0.2940 0.1540 0.6418 0.159 Uiso 1 1 calc R . .
C17 C 0.2873(8) 0.1883(4) 0.5352(9) 0.188(6) Uani 1 1 d . . .
H17A H 0.2114 0.1934 0.5141 0.283 Uiso 1 1 calc R . .
H17B H 0.3059 0.1842 0.4832 0.283 Uiso 1 1 calc R . .
H17C H 0.3253 0.2140 0.5704 0.283 Uiso 1 1 calc R . .
C18 C 0.6460(6) 0.1113(3) 0.7600(7) 0.124(4) Uani 1 1 d . . .
H18A H 0.7149 0.0961 0.7811 0.149 Uiso 1 1 calc R . .
H18B H 0.6408 0.1299 0.7078 0.149 Uiso 1 1 calc R . .
C19 C 0.6493(8) 0.1411(3) 0.8311(7) 0.119(3) Uani 1 1 d . . .
H19A H 0.6638 0.1236 0.8866 0.143 Uiso 1 1 calc R . .
H19B H 0.5792 0.1550 0.8138 0.143 Uiso 1 1 calc R . .
C20 C 0.7303(9) 0.1771(4) 0.8517(12) 0.209(8) Uani 1 1 d . . .
H20A H 0.7972 0.1645 0.8539 0.251 Uiso 1 1 calc R . .
H20B H 0.7061 0.1999 0.8034 0.251 Uiso 1 1 calc R . .
C21 C 0.7474(12) 0.1978(5) 0.9390(14) 0.291(12) Uani 1 1 d . . .
H21A H 0.7999 0.2214 0.9519 0.437 Uiso 1 1 calc R . .
H21B H 0.7726 0.1753 0.9867 0.437 Uiso 1 1 calc R . .
H21C H 0.6810 0.2103 0.9365 0.437 Uiso 1 1 calc R . .
C22 C 0.5770(6) 0.0493(3) 0.6474(5) 0.091(2) Uani 1 1 d . . .
H22A H 0.5233 0.0255 0.6292 0.109 Uiso 1 1 calc R . .
H22B H 0.5610 0.0691 0.5947 0.109 Uiso 1 1 calc R . .
C23 C 0.6793(7) 0.0290(4) 0.6676(8) 0.130(4) Uani 1 1 d . . .
H23A H 0.7065 0.0171 0.7299 0.155 Uiso 1 1 calc R . .
H23B H 0.7288 0.0522 0.6653 0.155 Uiso 1 1 calc R . .
C24 C 0.6771(7) -0.0086(4) 0.6032(8) 0.130(4) Uani 1 1 d . . .
H24A H 0.6374 0.0027 0.5412 0.156 Uiso 1 1 calc R . .
H24B H 0.7506 -0.0130 0.6096 0.156 Uiso 1 1 calc R . .
C25 C 0.6372(9) -0.0504(4) 0.6074(9) 0.162(5) Uani 1 1 d . . .
H25A H 0.6405 -0.0690 0.5588 0.244 Uiso 1 1 calc R . .
H25B H 0.5638 -0.0477 0.6004 0.244 Uiso 1 1 calc R . .
H25C H 0.6789 -0.0640 0.6659 0.244 Uiso 1 1 calc R . .
N8 N 0.3694(4) 0.23787(16) 1.0553(4) 0.0674(15) Uani 1 1 d . . .
C26 C 0.3673(5) 0.2278(2) 0.9618(5) 0.0701(19) Uani 1 1 d . . .
H26A H 0.3942 0.1973 0.9627 0.084 Uiso 1 1 calc R . .
H26B H 0.2931 0.2281 0.9178 0.084 Uiso 1 1 calc R . .
C27 C 0.4294(6) 0.2588(2) 0.9281(5) 0.080(2) Uani 1 1 d . . .
H27A H 0.3998 0.2891 0.9224 0.096 Uiso 1 1 calc R . .
H27B H 0.5032 0.2599 0.9728 0.096 Uiso 1 1 calc R . .
C28 C 0.4277(6) 0.2445(3) 0.8383(6) 0.090(2) Uani 1 1 d . . .
H28A H 0.3537 0.2423 0.7943 0.108 Uiso 1 1 calc R . .
H28B H 0.4596 0.2146 0.8447 0.108 Uiso 1 1 calc R . .
C29 C 0.4870(7) 0.2764(3) 0.8009(7) 0.130(4) Uani 1 1 d . . .
H29A H 0.4841 0.2652 0.7430 0.195 Uiso 1 1 calc R . .
H29B H 0.5605 0.2786 0.8438 0.195 Uiso 1 1 calc R . .
H29C H 0.4542 0.3059 0.7921 0.195 Uiso 1 1 calc R . .
C30 C 0.4815(5) 0.2374(2) 1.1291(5) 0.079(2) Uani 1 1 d . . .
H30A H 0.5230 0.2607 1.1148 0.094 Uiso 1 1 calc R . .
H30B H 0.4779 0.2455 1.1872 0.094 Uiso 1 1 calc R . .
C31 C 0.5403(7) 0.1937(3) 1.1415(7) 0.138(4) Uani 1 1 d . . .
H31A H 0.5082 0.1715 1.1678 0.166 Uiso 1 1 calc R . .
H31B H 0.5345 0.1826 1.0820 0.166 Uiso 1 1 calc R . .
C32 C 0.6554(7) 0.1998(3) 1.2030(9) 0.173(6) Uani 1 1 d . . .
H32A H 0.6909 0.2160 1.1698 0.207 Uiso 1 1 calc R . .
H32B H 0.6603 0.2182 1.2553 0.207 Uiso 1 1 calc R . .
C33 C 0.7051(11) 0.1621(5) 1.2329(11) 0.221(7) Uani 1 1 d . . .
H33A H 0.7788 0.1682 1.2719 0.332 Uiso 1 1 calc R . .
H33B H 0.7018 0.1439 1.1817 0.332 Uiso 1 1 calc R . .
H33C H 0.6717 0.1462 1.2675 0.332 Uiso 1 1 calc R . .
C34 C 0.3035(6) 0.2007(2) 1.0734(5) 0.083(2) Uani 1 1 d . . .
H34A H 0.3354 0.1717 1.0702 0.100 Uiso 1 1 calc R . .
H34B H 0.2319 0.2013 1.0249 0.100 Uiso 1 1 calc R . .
C35 C 0.2947(7) 0.2043(3) 1.1655(6) 0.105(3) Uani 1 1 d . . .
H35A H 0.3656 0.2029 1.2150 0.127 Uiso 1 1 calc R . .
H35B H 0.2621 0.2330 1.1697 0.127 Uiso 1 1 calc R . .
C36 C 0.2267(10) 0.1657(3) 1.1743(7) 0.148(5) Uani 1 1 d . . .
H36A H 0.1530 0.1702 1.1311 0.177 Uiso 1 1 calc R . .
H36B H 0.2520 0.1376 1.1583 0.177 Uiso 1 1 calc R . .
C37 C 0.2294(11) 0.1622(5) 1.2598(10) 0.210(7) Uani 1 1 d . . .
H37A H 0.1870 0.1367 1.2628 0.316 Uiso 1 1 calc R . .
H37B H 0.2009 0.1894 1.2748 0.316 Uiso 1 1 calc R . .
H37C H 0.3023 0.1581 1.3029 0.316 Uiso 1 1 calc R . .
C38 C 0.3236(5) 0.28409(19) 1.0581(4) 0.0659(17) Uani 1 1 d . . .
H38A H 0.3270 0.2893 1.1197 0.079 Uiso 1 1 calc R . .
H38B H 0.3686 0.3067 1.0464 0.079 Uiso 1 1 calc R . .
C39 C 0.2114(5) 0.2910(2) 0.9915(6) 0.084(2) Uani 1 1 d . . .
H39A H 0.2077 0.2875 0.9293 0.101 Uiso 1 1 calc R . .
H39B H 0.1659 0.2681 1.0013 0.101 Uiso 1 1 calc R . .
C40 C 0.1716(7) 0.3357(3) 1.0010(6) 0.108(3) Uani 1 1 d . . .
H40A H 0.2167 0.3586 0.9904 0.130 Uiso 1 1 calc R . .
H40B H 0.1767 0.3394 1.0635 0.130 Uiso 1 1 calc R . .
C41 C 0.0558(7) 0.3433(3) 0.9342(7) 0.147(4) Uani 1 1 d . . .
H41A H 0.0334 0.3731 0.9428 0.221 Uiso 1 1 calc R . .
H41B H 0.0105 0.3212 0.9454 0.221 Uiso 1 1 calc R . .
H41C H 0.0504 0.3402 0.8721 0.221 Uiso 1 1 calc R . .
C2S C 0.1936(5) -0.0585(2) 0.6489(5) 0.076(2) Uani 1 1 d . . .
H2S1 H 0.1440 -0.0809 0.6118 0.091 Uiso 1 1 calc R . .
H2S2 H 0.1565 -0.0303 0.6443 0.091 Uiso 1 1 calc R . .
H2S3 H 0.2238 -0.0683 0.7120 0.091 Uiso 1 1 calc R . .
C1S C 0.2754(6) -0.0527(3) 0.6179(5) 0.083(2) Uani 1 1 d . . .
N1S N 0.3404(7) -0.0482(4) 0.5938(6) 0.147(4) Uani 1 1 d . . .

loop_
_atom_site_aniso_label
_atom_site_aniso_U_11
_atom_site_aniso_U_22
_atom_site_aniso_U_33
_atom_site_aniso_U_23
_atom_site_aniso_U_13
_atom_site_aniso_U_12
Mo1 0.02652(19) 0.0374(2) 0.0308(2) -0.00314(19) 0.01121(16) -0.00176(17)
Fe1 0.0371(4) 0.0467(5) 0.0648(5) -0.0186(4) 0.0174(4) -0.0020(3)
Fe2 0.0301(3) 0.0401(4) 0.0406(4) -0.0033(3) 0.0118(3) -0.0034(3)
Fe3 0.0395(4) 0.0359(4) 0.0422(4) 0.0024(3) 0.0116(3) 0.0007(3)
S1 0.0395(7) 0.0614(9) 0.0371(7) -0.0130(6) 0.0154(6) -0.0104(6)
S2 0.0343(6) 0.0391(7) 0.0352(6) -0.0003(5) 0.0158(5) -0.0011(5)
S3 0.0314(6) 0.0426(7) 0.0531(8) -0.0032(6) 0.0107(6) 0.0034(5)
S4 0.0463(8) 0.0366(7) 0.0645(9) -0.0023(7) 0.0106(7) -0.0063(6)
Cl1 0.0759(13) 0.1141(17) 0.213(3) -0.1052(18) 0.0720(16) -0.0165(12)
Cl2 0.0319(6) 0.0624(9) 0.0566(8) -0.0034(7) 0.0106(6) -0.0010(6)
Cl3 0.0783(10) 0.0479(8) 0.0452(8) 0.0062(6) 0.0196(7) 0.0144(7)
N1 0.034(2) 0.050(3) 0.031(2) -0.0039(19) 0.0138(18) -0.0014(18)
N2 0.036(2) 0.051(3) 0.030(2) 0.0036(19) 0.0137(18) 0.0030(19)
N3 0.033(2) 0.039(2) 0.036(2) 0.0006(18) 0.0148(18) -0.0016(17)
N4 0.033(2) 0.053(3) 0.033(2) 0.002(2) 0.0134(18) -0.0084(19)
N5 0.041(2) 0.037(2) 0.037(2) 0.0052(18) 0.0163(19) 0.0022(18)
N6 0.035(2) 0.041(2) 0.035(2) -0.0021(18) 0.0150(18) -0.0032(17)
C1 0.029(2) 0.064(3) 0.037(3) -0.009(3) 0.015(2) 0.002(2)
C2 0.029(3) 0.094(5) 0.035(3) 0.000(3) 0.015(2) -0.001(3)
C3 0.029(2) 0.073(4) 0.035(3) 0.008(3) 0.013(2) -0.010(2)
C4 0.031(3) 0.058(3) 0.040(3) 0.006(3) 0.014(2) 0.005(2)
C5 0.044(3) 0.067(4) 0.045(3) 0.016(3) 0.019(3) 0.015(3)
C6 0.058(3) 0.048(3) 0.044(3) 0.012(3) 0.021(3) 0.013(3)
C7 0.031(2) 0.054(3) 0.033(3) 0.001(2) 0.013(2) 0.000(2)
C8 0.039(3) 0.054(3) 0.034(3) -0.008(2) 0.014(2) -0.003(2)
C9 0.041(3) 0.040(3) 0.051(3) -0.011(3) 0.017(2) -0.006(2)
B1 0.041(3) 0.042(3) 0.044(3) 0.003(3) 0.018(3) -0.001(3)
N7 0.044(3) 0.083(4) 0.052(3) 0.005(3) 0.016(2) 0.010(3)
C10 0.087(5) 0.103(6) 0.075(5) -0.003(5) 0.036(4) 0.006(5)
C11 0.200(11) 0.072(5) 0.083(6) 0.002(5) 0.058(7) -0.001(6)
C12 0.195(10) 0.112(7) 0.085(6) -0.014(6) 0.082(7) -0.031(7)
C13 0.48(3) 0.094(8) 0.115(9) 0.038(7) 0.102(13) 0.107(12)
C14 0.053(4) 0.108(6) 0.090(6) -0.001(5) 0.009(4) 0.014(4)
C15 0.094(6) 0.090(6) 0.105(6) 0.043(5) 0.026(5) 0.001(5)
C16 0.080(6) 0.157(9) 0.155(9) 0.049(8) 0.040(6) 0.056(6)
C17 0.140(9) 0.179(11) 0.236(14) 0.141(11) 0.064(10) 0.072(9)
C18 0.055(5) 0.106(7) 0.167(10) 0.024(7) -0.002(6) -0.006(5)
C19 0.110(8) 0.109(7) 0.113(7) -0.020(6) 0.016(6) 0.009(6)
C20 0.098(8) 0.162(11) 0.41(3) -0.121(14) 0.141(12) -0.060(8)
C21 0.162(14) 0.211(17) 0.44(3) -0.14(2) 0.060(18) -0.006(12)
C22 0.080(5) 0.108(6) 0.078(5) 0.025(5) 0.024(4) 0.003(5)
C23 0.068(6) 0.170(10) 0.156(10) 0.048(8) 0.050(6) 0.001(6)
C24 0.085(6) 0.167(10) 0.164(10) -0.015(9) 0.078(7) 0.042(7)
C25 0.120(9) 0.111(8) 0.238(15) -0.042(9) 0.052(9) -0.011(7)
N8 0.064(3) 0.053(3) 0.066(3) -0.015(3) 0.006(3) -0.017(2)
C26 0.066(4) 0.055(4) 0.079(5) -0.028(3) 0.018(4) -0.011(3)
C27 0.078(5) 0.078(5) 0.082(5) -0.026(4) 0.031(4) -0.019(4)
C28 0.073(5) 0.086(5) 0.110(6) -0.021(5) 0.035(5) -0.011(4)
C29 0.112(7) 0.159(9) 0.131(8) -0.023(7) 0.060(6) -0.034(7)
C30 0.064(4) 0.074(5) 0.072(5) -0.016(4) 0.000(3) -0.020(4)
C31 0.100(7) 0.080(6) 0.152(9) -0.028(6) -0.035(6) 0.017(5)
C32 0.097(7) 0.069(6) 0.245(14) 0.007(7) -0.045(8) 0.015(5)
C33 0.164(12) 0.160(13) 0.270(19) -0.052(13) 0.014(12) -0.026(10)
C34 0.086(5) 0.057(4) 0.088(5) -0.003(4) 0.014(4) -0.027(4)
C35 0.115(7) 0.084(5) 0.105(7) 0.006(5) 0.031(5) -0.039(5)
C36 0.228(13) 0.128(8) 0.095(7) -0.005(6) 0.072(8) -0.094(8)
C37 0.196(14) 0.214(15) 0.193(15) 0.020(12) 0.048(12) -0.093(11)
C38 0.079(4) 0.049(4) 0.069(4) -0.015(3) 0.029(4) -0.017(3)
C39 0.076(5) 0.067(4) 0.104(6) -0.020(4) 0.030(4) -0.002(4)
C40 0.119(7) 0.103(6) 0.100(6) 0.003(5) 0.041(6) 0.029(6)
C41 0.109(8) 0.153(9) 0.166(10) -0.016(8) 0.040(7) 0.058(7)
C2S 0.066(4) 0.076(5) 0.080(5) -0.014(4) 0.021(4) 0.004(4)
C1S 0.058(4) 0.111(6) 0.067(5) -0.014(4) 0.012(4) 0.001(4)
N1S 0.093(6) 0.233(11) 0.117(7) -0.001(7) 0.044(5) -0.010(6)

loop_
_atom_type_symbol
_atom_type_description
_atom_type_scat_dispersion_real
_atom_type_scat_dispersion_imag
_atom_type_scat_source
C C 0.0033 0.0016 'International Tables Vol C Tables 4.2.6.8 and 6.1.1.4'
H H 0.0000 0.0000 'International Tables Vol C Tables 4.2.6.8 and 6.1.1.4'
B B 0.0013 0.0007 'International Tables Vol C Tables 4.2.6.8 and 6.1.1.4'
N N 0.0061 0.0033 'International Tables Vol C Tables 4.2.6.8 and 6.1.1.4'
S S 0.1246 0.1234 'International Tables Vol C Tables 4.2.6.8 and 6.1.1.4'
Cl Cl 0.1484 0.1585 'International Tables Vol C Tables 4.2.6.8 and 6.1.1.4'
Fe Fe 0.3463 0.8444 'International Tables Vol C Tables 4.2.6.8 and 6.1.1.4'
Mo Mo -1.6832 0.6857 'International Tables Vol C Tables 4.2.6.8 and 6.1.1.4'

loop_
_geom_angle_atom_site_label_1
_geom_angle_atom_site_label_2
_geom_angle_atom_site_label_3
_geom_angle
_geom_angle_site_symmetry_1
_geom_angle_site_symmetry_3
_geom_angle_publ_flag
N1 Mo1 N3 79.77(14) . . y
N1 Mo1 N2 80.01(14) . . y
N3 Mo1 N2 81.75(14) . . y
N1 Mo1 S3 87.97(11) . . ?
N3 Mo1 S3 86.84(10) . . ?
N2 Mo1 S3 164.69(11) . . ?
N1 Mo1 S1 88.32(10) . . ?
N3 Mo1 S1 165.20(11) . . ?
N2 Mo1 S1 87.60(11) . . ?
S3 Mo1 S1 101.59(5) . . y
N1 Mo1 S2 161.57(11) . . ?
N3 Mo1 S2 86.59(10) . . ?
N2 Mo1 S2 85.85(10) . . ?
S3 Mo1 S2 103.70(5) . . y
S1 Mo1 S2 102.93(5) . . y
N1 Mo1 Fe3 140.61(10) . . ?
N3 Mo1 Fe3 94.73(10) . . ?
N2 Mo1 Fe3 138.25(10) . . ?
S3 Mo1 Fe3 52.68(4) . . ?
S1 Mo1 Fe3 100.05(4) . . ?
S2 Mo1 Fe3 52.40(3) . . ?
N1 Mo1 Fe2 140.58(10) . . ?
N3 Mo1 Fe2 138.72(10) . . ?
N2 Mo1 Fe2 95.22(10) . . ?
S3 Mo1 Fe2 100.09(4) . . ?
S1 Mo1 Fe2 52.29(4) . . ?
S2 Mo1 Fe2 52.16(3) . . ?
Fe3 Mo1 Fe2 60.77(2) . . ?
N1 Mo1 Fe1 100.19(11) . . ?
N3 Mo1 Fe1 138.55(10) . . ?
N2 Mo1 Fe1 139.49(10) . . ?
S3 Mo1 Fe1 51.92(4) . . ?
S1 Mo1 Fe1 52.09(4) . . ?
S2 Mo1 Fe1 98.24(4) . . ?
Fe3 Mo1 Fe1 59.09(3) . . ?
Fe2 Mo1 Fe1 59.01(2) . . ?
Cl1 Fe1 S3 114.92(7) . . y
Cl1 Fe1 S1 114.34(10) . . y
S3 Fe1 S1 107.52(5) . . y
Cl1 Fe1 S4 109.49(9) . . y
S3 Fe1 S4 104.79(6) . . y
S1 Fe1 S4 104.90(6) . . y
Cl1 Fe1 Fe3 142.51(9) . . ?
S3 Fe1 Fe3 53.67(4) . . ?
S1 Fe1 Fe3 102.90(5) . . ?
S4 Fe1 Fe3 53.85(4) . . ?
Cl1 Fe1 Fe2 141.44(6) . . ?
S3 Fe1 Fe2 103.45(5) . . ?
S1 Fe1 Fe2 53.39(4) . . ?
S4 Fe1 Fe2 54.01(4) . . ?
Fe3 Fe1 Fe2 61.30(3) . . ?
Cl1 Fe1 Mo1 149.47(8) . . ?
S3 Fe1 Mo1 55.13(4) . . ?
S1 Fe1 Mo1 55.10(4) . . ?
S4 Fe1 Mo1 101.04(5) . . ?
Fe3 Fe1 Mo1 59.64(2) . . ?
Fe2 Fe1 Mo1 59.98(2) . . ?
S2 Fe2 S1 109.57(5) . . y
S2 Fe2 Cl2 113.48(6) . . y
S1 Fe2 Cl2 109.43(6) . . y
S2 Fe2 S4 101.61(5) . . y
S1 Fe2 S4 105.49(6) . . y
Cl2 Fe2 S4 116.70(6) . . y
S2 Fe2 Fe1 102.50(4) . . ?
S1 Fe2 Fe1 53.67(4) . . ?
Cl2 Fe2 Fe1 143.98(5) . . ?
S4 Fe2 Fe1 54.34(5) . . ?
S2 Fe2 Mo1 55.66(3) . . ?
S1 Fe2 Mo1 55.62(4) . . ?
Cl2 Fe2 Mo1 141.17(5) . . ?
S4 Fe2 Mo1 102.12(4) . . ?
Fe1 Fe2 Mo1 61.01(2) . . ?
S2 Fe2 Fe3 52.57(4) . . ?
S1 Fe2 Fe3 101.45(4) . . ?
Cl2 Fe2 Fe3 149.11(5) . . ?
S4 Fe2 Fe3 53.08(4) . . ?
Fe1 Fe2 Fe3 59.27(3) . . ?
Mo1 Fe2 Fe3 59.33(2) . . ?
Cl3 Fe3 S2 112.85(6) . . y
Cl3 Fe3 S3 110.22(6) . . y
S2 Fe3 S3 110.17(5) . . y
Cl3 Fe3 S4 115.95(6) . . y
S2 Fe3 S4 101.87(5) . . y
S3 Fe3 S4 105.24(6) . . y
Cl3 Fe3 Fe1 144.51(5) . . ?
S2 Fe3 Fe1 102.62(4) . . ?
S3 Fe3 Fe1 53.50(4) . . ?
S4 Fe3 Fe1 54.48(5) . . ?
Cl3 Fe3 Mo1 141.20(5) . . ?
S2 Fe3 Mo1 55.92(4) . . ?
S3 Fe3 Mo1 55.80(4) . . ?
S4 Fe3 Mo1 102.85(5) . . ?
Fe1 Fe3 Mo1 61.27(3) . . ?
Cl3 Fe3 Fe2 148.00(6) . . ?
S2 Fe3 Fe2 52.55(4) . . ?
S3 Fe3 Fe2 101.78(5) . . ?
S4 Fe3 Fe2 53.38(4) . . ?
Fe1 Fe3 Fe2 59.43(3) . . ?
Mo1 Fe3 Fe2 59.90(2) . . ?
Fe2 S1 Fe1 72.94(5) . . y
Fe2 S1 Mo1 72.09(4) . . y
Fe1 S1 Mo1 72.81(4) . . y
Fe2 S2 Fe3 74.88(4) . . y
Fe2 S2 Mo1 72.18(4) . . y
Fe3 S2 Mo1 71.68(4) . . y
Fe1 S3 Fe3 72.83(5) . . y
Fe1 S3 Mo1 72.95(4) . . y
Fe3 S3 Mo1 71.52(4) . . y
Fe3 S4 Fe2 73.54(5) . . y
Fe3 S4 Fe1 71.67(5) . . y
Fe2 S4 Fe1 71.65(5) . . y
C1 N1 N4 106.0(4) . . ?
C1 N1 Mo1 132.0(4) . . y
N4 N1 Mo1 122.0(3) . . y
C4 N2 N5 106.9(4) . . ?
C4 N2 Mo1 131.4(4) . . y
N5 N2 Mo1 121.6(3) . . y
C7 N3 N6 106.2(4) . . ?
C7 N3 Mo1 131.2(3) . . y
N6 N3 Mo1 122.1(3) . . y
C3 N4 N1 109.6(4) . . ?
C3 N4 B1 130.2(5) . . ?
N1 N4 B1 120.1(4) . . ?
C6 N5 N2 109.5(4) . . ?
C6 N5 B1 130.2(4) . . ?
N2 N5 B1 120.3(4) . . ?
C9 N6 N3 108.8(4) . . ?
C9 N6 B1 131.5(4) . . ?
N3 N6 B1 119.6(4) . . ?
N1 C1 C2 110.7(5) . . ?
C3 C2 C1 105.2(5) . . ?
N4 C3 C2 108.5(5) . . ?
N2 C4 C5 110.3(5) . . ?
C4 C5 C6 105.4(5) . . ?
N5 C6 C5 107.9(5) . . ?
N3 C7 C8 110.2(5) . . ?
C9 C8 C7 106.4(4) . . ?
N6 C9 C8 108.4(4) . . ?
N6 B1 N5 108.3(4) . . ?
N6 B1 N4 109.6(4) . . ?
N5 B1 N4 107.9(4) . . ?
C18 N7 C14 113.2(6) . . ?
C18 N7 C22 111.3(6) . . ?
C14 N7 C22 108.4(5) . . ?
C18 N7 C10 109.8(6) . . ?
C14 N7 C10 106.5(5) . . ?
C22 N7 C10 107.4(5) . . ?
C11 C10 N7 118.9(7) . . ?
C10 C11 C12 113.8(8) . . ?
C13 C12 C11 123.1(9) . . ?
C15 C14 N7 117.4(6) . . ?
C14 C15 C16 115.5(7) . . ?
C17 C16 C15 118.8(9) . . ?
C19 C18 N7 121.1(9) . . ?
C18 C19 C20 114.2(11) . . ?
C21 C20 C19 109.8(14) . . ?
C23 C22 N7 116.6(7) . . ?
C22 C23 C24 113.9(8) . . ?
C25 C24 C23 122.5(10) . . ?
C26 N8 C30 112.3(5) . . ?
C26 N8 C38 111.3(5) . . ?
C30 N8 C38 106.7(4) . . ?
C26 N8 C34 105.2(5) . . ?
C30 N8 C34 109.8(5) . . ?
C38 N8 C34 111.6(5) . . ?
C27 C26 N8 116.3(5) . . ?
C28 C27 C26 112.2(6) . . ?
C27 C28 C29 113.2(7) . . ?
C31 C30 N8 115.7(5) . . ?
C32 C31 C30 110.5(7) . . ?
C33 C32 C31 113.4(9) . . ?
N8 C34 C35 114.3(5) . . ?
C36 C35 C34 108.9(7) . . ?
C37 C36 C35 112.3(10) . . ?
C39 C38 N8 115.1(5) . . ?
C40 C39 C38 111.8(6) . . ?
C39 C40 C41 112.6(8) . . ?
N1S C1S C2S 179.6(12) . . ?

loop_
_geom_bond_atom_site_label_1
_geom_bond_atom_site_label_2
_geom_bond_distance
_geom_bond_site_symmetry_2
_geom_bond_publ_flag
Mo1 N1 2.227(4) . y
Mo1 N3 2.232(4) . y
Mo1 N2 2.250(4) . y
Mo1 S3 2.3672(13) . y
Mo1 S1 2.3683(13) . y
Mo1 S2 2.3684(13) . y
Mo1 Fe3 2.7145(8) . y
Mo1 Fe2 2.7306(8) . y
Mo1 Fe1 2.7586(9) . y
Fe1 Cl1 2.2394(19) . y
Fe1 S3 2.2712(15) . y
Fe1 S1 2.2783(16) . y
Fe1 S4 2.3144(18) . y
Fe1 Fe3 2.6992(12) . y
Fe1 Fe2 2.7037(10) . y
Fe2 S2 2.2650(14) . y
Fe2 S1 2.2701(15) . y
Fe2 Cl2 2.2758(14) . y
Fe2 S4 2.3049(15) . y
Fe2 Fe3 2.7542(10) . y
Fe3 Cl3 2.2467(16) . y
Fe3 S2 2.2655(14) . y
Fe3 S3 2.2759(15) . y
Fe3 S4 2.2960(15) . y
N1 C1 1.332(6) . ?
N1 N4 1.368(5) . ?
N2 C4 1.330(6) . ?
N2 N5 1.358(5) . ?
N3 C7 1.344(6) . ?
N3 N6 1.373(5) . ?
N4 C3 1.345(6) . ?
N4 B1 1.539(7) . ?
N5 C6 1.345(6) . ?
N5 B1 1.539(7) . ?
N6 C9 1.356(6) . ?
N6 B1 1.518(7) . ?
C1 C2 1.387(7) . ?
C2 C3 1.364(8) . ?
C4 C5 1.378(7) . ?
C5 C6 1.382(7) . ?
C7 C8 1.371(7) . ?
C8 C9 1.359(7) . ?
N7 C18 1.453(9) . ?
N7 C14 1.510(7) . ?
N7 C22 1.561(9) . ?
N7 C10 1.585(9) . ?
C10 C11 1.413(10) . ?
C11 C12 1.463(11) . ?
C12 C13 1.281(11) . ?
C14 C15 1.466(9) . ?
C15 C16 1.495(10) . ?
C16 C17 1.424(12) . ?
C18 C19 1.429(12) . ?
C19 C20 1.484(12) . ?
C20 C21 1.46(2) . ?
C22 C23 1.442(10) . ?
C23 C24 1.513(13) . ?
C24 C25 1.375(12) . ?
N8 C26 1.514(8) . ?
N8 C30 1.520(7) . ?
N8 C38 1.522(7) . ?
N8 C34 1.528(8) . ?
C26 C27 1.496(9) . ?
C27 C28 1.489(10) . ?
C28 C29 1.521(11) . ?
C30 C31 1.503(9) . ?
C31 C32 1.502(10) . ?
C32 C33 1.301(14) . ?
C34 C35 1.530(11) . ?
C35 C36 1.523(10) . ?
C36 C37 1.355(14) . ?
C38 C39 1.496(9) . ?
C39 C40 1.471(9) . ?
C40 C41 1.538(11) . ?
C2S C1S 1.408(10) . ?
C1S N1S 1.111(10) . ?
